data_1537174
loop_
_publ_author_name
'Fukaya, K.'
'Yamase, T.'

_publ_section_title
;
 Alkali Metal-Controlled Self-Assembly of Crown-Shaped Ring Complexes of
 Lanthanide/[alpha-AsW9O33](9-): [K {Eu(H2O)2(alpha-AsW9O33)}6](35-) and
 [Cs {Eu(H2O)2(AsW9O33)}4](23-)
;
_journal_name_full 'Angew. Chem. Int. ed.'
_journal_page_first 654
_journal_page_last 658
_journal_volume 42
_journal_year 2003
_chemical_formula_sum 'As4 Cs17.75 Eu4 H65 Na6.25 O164.5 W36'
_chemical_name_systematic
;
Cs16.75 Na6.25 (Cs (Eu (H2 O)2 (As W9 O33))4) (H2 O)24.5
;
_space_group_IT_number 2
_symmetry_space_group_name_Hall '-P 1'
_symmetry_space_group_name_H-M 'P -1'
_cell_angle_alpha 101.113
_cell_angle_beta 102.605
_cell_angle_gamma 98.733
_cell_formula_units_Z 4
_cell_length_a 20.386
_cell_length_b 28.1
_cell_length_c 35.258
_cell_volume 18940.413
_citation_journal_id_ASTM ACIEF5
_cod_data_source_file Fukaya_ACIEF5_2003_840.cif
_cod_data_source_block H65As4Cs17.75Eu4Na6.25O164.5W36
_cod_original_cell_volume 18940.41
_cod_original_formula_sum 'H65 As4 Cs17.75 Eu4 Na6.25 O164.5 W36'
_cod_database_code 1537174

loop_
_symmetry_equiv_pos_as_xyz
x,y,z
-x,-y,-z

loop_
_atom_site_label
_atom_site_type_symbol
_atom_site_fract_x
_atom_site_fract_y
_atom_site_fract_z
_atom_site_occupancy
_atom_site_U_iso_or_equiv
O76 O-2 0.088 0.406 0.874 1 0.0
Cs21 Cs+1 0.5796 0.0688 0.939 1 0.0
O26 O-2 0.891 0.133 1.118 1 0.0
O151 O-2 0.426 -0.01 0.725 1 0.0
O78 O-2 0.147 0.395 0.813 1 0.0
O269 O-2 0.236 0.302 0.938 1 0.0
O291 O-2 0.847 0.524 0.484 1 0.0
O311 O-2 0.629 0.212 1.202 1 0.0
W18 W+6 1.0218 0.09253 0.92593 1 0.0
Cs17 Cs+1 0.4364 -0.1227 0.5784 1 0.0
O97 O-2 0.327 0.549 0.972 1 0.0
O279 O-2 0.561 0.605 0.693 1 0.0
Cs2 Cs+1 0 0 0.5 1 0.0
Cs37 Cs+1 0.926 0.36 1.0225 0.5 0.0
W43 W+6 0.1018 0.03663 0.61538 1 0.0
W64 W+6 0.6322 0.40582 0.7456 1 0.0
O259 O-2 0.599 0.269 0.638 1 0.0
O132 O-2 0.408 0.26 0.865 1 0.0
Cs47 Cs+1 0.133 0.3875 0.7085 0.5 0.0
O157 O-2 0.341 0.024 0.675 1 0.0
W2 W+6 0.8223 0.17154 1.07666 1 0.0
O324 O-2 -0.053 0.427 0.911 1 0.0
O145 O-2 0.466 0.069 0.692 1 0.0
Na10 Na+1 0.245 0.2886 0.6075 1 0.0
O240 O-2 0.641 0.539 0.572 1 0.0
W27 W+6 0.3775 0.47516 0.88954 1 0.0
O70 O-2 -0.02 0.561 0.874 1 0.0
O138 O-2 0.136 0.039 0.75 1 0.0
O119 O-2 0.336 0.206 1.029 1 0.0
Cs30 Cs+1 0.6469 -0.1047 0.7624 0.5 0.0
O289 O-2 0.139 0.108 0.286 1 0.0
O255 O-2 0.777 0.428 0.695 1 0.0
W62 W+6 0.7402 0.4079 0.39115 1 0.0
O301 O-2 0.602 0.15 0.904 1 0.0
O212 O-2 0.564 0.197 0.322 1 0.0
O263 O-2 0.637 0.436 0.562 1 0.0
O210 O-2 0.69 0.28 0.4118 1 0.0
O187 O-2 -0.007 0.116 0.484 1 0.0
O214 O-2 0.493 0.312 0.464 1 0.0
O246 O-2 0.423 0.376 0.662 1 0.0
W7 W+6 0.8819 0.06194 1.06453 1 0.0
O213 O-2 0.438 0.236 0.399 1 0.0
Na5 Na+1 0.231 0.2177 0.8861 1 0.0
O226 O-2 0.485 0.29 0.274 1 0.0
O197 O-2 0.13 0.128 0.51 1 0.0
O191 O-2 0.007 0.223 0.531 1 0.0
O242 O-2 0.558 0.492 0.6855 1 0.0
O83 O-2 0.327 0.401 0.868 1 0.0
O308 O-2 0.272 0.341 0.428 1 0.0
Eu6 Eu+3 -0.1101 0.10546 0.43394 1 0.0
O193 O-2 0.145 0.337 0.606 1 0.0
O200 O-2 0.52 0.219 0.465 1 0.0
O254 O-2 0.735 0.507 0.62 1 0.0
O217 O-2 0.597 0.25 0.27 1 0.0
O258 O-2 0.656 0.446 0.645 1 0.0
O22 O-2 0.96 0.1015 1.0524 1 0.0
O131 O-2 0.428 0.364 0.9283 1 0.0
O150 O-2 0.384 0.069 0.572 1 0.0
O225 O-2 0.641 0.369 0.402 1 0.0
Cs29 Cs+1 -0.0968 0.2647 0.724 0.5 0.0
Cs24 Cs+1 0.2765 0.1114 0.4766 1 0.0
Cs25 Cs+1 0.2384 0.3889 1.0368 1 0.0
O43 O-2 0.801 0.055 0.785 1 0.0
Na7 Na+1 0.323 0.1335 1.1194 1 0.0
O102 O-2 0.683 0.274 0.997 1 0.0
O127 O-2 0.263 0.192 0.949 1 0.0
O281 O-2 0.192 0.307 1.085 1 0.0
O297 O-2 0.212 0.44 0.442 1 0.0
O31 O-2 0.941 0.0399 1.1005 1 0.0
Cs22 Cs+1 0.811 0.2761 0.9547 1 0.0
O321 O-2 -0.001 0.068 0.346 1 0.0
O170 O-2 0.244 0.385 0.505 1 0.0
W48 W+6 -0.0003 0.20578 0.41744 1 0.0
O19 O-2 0.966 0.243 1.255 1 0.0
O315 O-2 0.282 0.369 0.342 1 0.0
W16 W+6 0.8451 0.02069 0.91515 1 0.0
O270 O-2 0.305 0.296 0.874 1 0.0
W11 W+6 0.8071 0.00639 0.81256 1 0.0
O294 O-2 0.427 0.355 0.834 1 0.0
Cs27 Cs+1 -0.1354 0.3941 0.8196 1 0.0
O328 O-2 0.436 0.202 0.525 1 0.0
W61 W+6 0.4605 0.36421 0.43103 1 0.0
W56 W+6 0.5238 0.25798 0.43247 1 0.0
Cs40 Cs+1 0.479 0.5806 0.8498 0.5 0.0
O277 O-2 0.696 0.342 0.555 1 0.0
O248 O-2 0.637 0.535 0.65 1 0.0
O48 O-2 0.723 0.003 0.8228 1 0.0
Eu7 Eu+3 0.5938 0.36068 0.51433 1 0.0
O237 O-2 0.369 0.277 0.618 1 0.0
O61 O-2 0.743 0.192 0.878 1 0.0
O160 O-2 0.291 -0.055 0.706 1 0.0
O201 O-2 0.759 0.315 0.489 1 0.0
Cs14 Cs+1 0.5165 0.1197 0.8226 1 0.0
Cs13 Cs+1 0.1385 0.2108 1.0044 1 0.0
O116 O-2 0.605 0.343 0.98 1 0.0
O36 O-2 1.021 0.049 0.789 1 0.0
O55 O-2 0.945 0.034 0.913 1 0.0
O146 O-2 0.391 0.075 0.748 1 0.0
Cs42 Cs+1 0.6137 -0.0774 0.7469 0.5 0.0
O307 O-2 0.332 0.143 0.388 1 0.0
O257 O-2 0.531 0.392 0.632 1 0.0
W23 W+6 0.1293 0.5285 0.79347 1 0.0
O115 O-2 0.515 0.358 1.073 1 0.0
O292 O-2 1.249 0.371 1.186 1 0.0
O113 O-2 0.405 0.138 1.003 1 0.0
W3 W+6 0.9997 0.24338 1.08635 1 0.0
O264 O-2 0.77 0.415 0.616 1 0.0
O163 O-2 0.098 -0.027 0.602 1 0.0
Cs45 Cs+1 0.576 0.525 0.789 0.5 0.0
O51 O-2 1.048 0.138 0.841 1 0.0
O87 O-2 0.223 0.504 0.999 1 0.0
O86 O-2 0.077 0.508 0.917 1 0.0
O89 O-2 0.375 0.478 0.8357 1 0.0
W47 W+6 -0.1045 0.22285 0.49348 1 0.0
W4 W+6 0.8875 0.1921 1.22482 1 0.0
O271 O-2 0.727 0.361 1.0487 1 0.0
O143 O-2 0.268 0.132 0.6297 1 0.0
O44 O-2 0.907 0.024 0.819 1 0.0
W19 W+6 0.0617 0.4249 0.8203 1 0.0
O216 O-2 0.767 0.367 0.435 1 0.0
W26 W+6 0.2946 0.49222 0.80141 1 0.0
O60 O-2 0.947 0.124 0.878 1 0.0
O140 O-2 0.424 -0.014 0.54 1 0.0
O114 O-2 0.435 0.277 1.085 1 0.0
W24 W+6 0.1398 0.51604 0.96534 1 0.0
O135 O-2 0.373 0.17 0.5952 1 0.0
O88 O-2 0.349 0.455 0.934 1 0.0
O147 O-2 0.196 0.106 0.714 1 0.0
W41 W+6 0.4324 -0.01225 0.6696 1 0.0
O272 O-2 0.664 0.372 1.114 1 0.0
O283 O-2 -0.01 0.274 0.335 1 0.0
Na11 Na+1 0.811 -0.0759 0.9793 1 0.0
O139 O-2 0.019 0.043 0.592 1 0.0
O100 O-2 0.536 0.127 1.015 1 0.0
O108 O-2 0.563 0.419 0.9475 1 0.0
O173 O-2 0.23 0.222 0.417 1 0.0
O260 O-2 0.747 0.331 0.655 1 0.0
O17 O-2 1.021 0.191 1.0498 1 0.0
O24 O-2 1.096 0.26 1.193 1 0.0
O285 O-2 1.188 0.371 1.244 1 0.0
O182 O-2 -0.001 0.1367 0.419 1 0.0
Cs43 Cs+1 0.8172 -0.0537 1.103 0.5 0.0
O320 O-2 0.178 -0.069 0.761 1 0.0
O95 O-2 0.191 0.582 0.821 1 0.0
O77 O-2 0.211 0.381 0.881 1 0.0
O141 O-2 0.165 0.016 0.4897 1 0.0
O32 O-2 1.069 0.092 1.106 1 0.0
O189 O-2 0.169 0.288 0.464 1 0.0
Cs4 Cs+1 0.5 0.5 1 1 0.0
W30 W+6 0.5954 0.27178 0.97955 1 0.0
O290 O-2 0.119 0.32 0.388 1 0.0
W32 W+6 0.3861 0.14718 0.89939 1 0.0
O239 O-2 0.859 0.493 0.671 1 0.0
W1 W+6 0.9094 0.27461 1.16675 1 0.0
Cs46 Cs+1 0.1539 0.6466 0.7501 0.5 0.0
Cs28 Cs+1 -0.0524 0.4311 0.7149 1 0.0
O280 O-2 0.428 0.551 0.679 1 0.0
W10 W+6 0.8294 0.11909 0.7709 1 0.0
O195 O-2 0.061 0.246 0.62 1 0.0
O234 O-2 0.667 0.57 0.7332 1 0.0
O233 O-2 0.437 0.469 0.71 1 0.0
O15 O-2 0.763 0.132 1.0979 1 0.0
O205 O-2 0.419 0.39 0.4679 1 0.0
Na13 Na+1 0.58 0.489 0.9144 0.5 0.0
O209 O-2 0.616 0.303 0.46 1 0.0
O107 O-2 0.518 0.237 0.842 1 0.0
O98 O-2 0.386 0.538 0.909 1 0.0
Eu1 Eu+3 0.9138 0.1465 1.00323 1 0.0
O326 O-2 0.561 0.01 0.774 1 0.0
O204 O-2 0.322 0.232 0.338 1 0.0
W60 W+6 0.3993 0.26676 0.35256 1 0.0
O156 O-2 0.419 0.008 0.6195 1 0.0
W68 W+6 0.7483 0.35898 0.70108 1 0.0
O130 O-2 0.367 0.373 0.993 1 0.0
Cs11 Cs+1 1.0865 0.37 1.1718 1 0.0
O96 O-2 0.18 0.571 0.968 1 0.0
O171 O-2 -0.062 0.268 0.632 1 0.0
As3 As+3 0.2243 0.5175 0.8861 1 0.0
O262 O-2 0.509 0.38 0.547 1 0.0
O148 O-2 0.141 0.113 0.637 1 0.0
O208 O-2 0.574 0.227 0.398 1 0.0
O293 O-2 0.795 0.457 0.545 1 0.0
O38 O-2 0.913 0.286 0.822 1 0.0
W52 W+6 -0.0311 0.13755 0.53817 1 0.0
W55 W+6 0.6352 0.22602 0.36416 1 0.0
W69 W+6 0.4418 0.31916 0.61988 1 0.0
O273 O-2 0.177 0.22 0.625 1 0.0
Cs44 Cs+1 0.489 0.471 0.7952 0.5 0.0
O325 O-2 0.115 0.412 0.342 1 0.0
O35 O-2 0.792 -0.047 0.777 1 0.0
O21 O-2 0.803 0.047 1.084 1 0.0
O111 O-2 0.553 0.212 0.982 1 0.0
O300 O-2 0.7 -0.06 0.939 1 0.0
Cs39 Cs+1 0.031 0.1544 0.6637 0.5 0.0
O112 O-2 0.462 0.129 0.9422 1 0.0
W5 W+6 1.0454 0.25522 1.23347 1 0.0
O185 O-2 0.005 0.31 0.5814 1 0.0
O30 O-2 0.857 0.063 1.163 1 0.0
O29 O-2 1.072 0.198 1.241 1 0.0
O267 O-2 1.024 -0.041 0.8118 1 0.0
O72 O-2 0.091 0.524 1 1 0.0
Cs19 Cs+1 0.1641 0.2372 0.3316 1 0.0
O243 O-2 0.661 0.469 0.732 1 0.0
O268 O-2 0.891 -0.094 0.803 1 0.0
O188 O-2 0.136 0.145 0.437 1 0.0
O218 O-2 0.456 0.233 0.322 1 0.0
Cs7 Cs+1 0.3672 0.2905 0.4992 1 0.0
O73 O-2 0.349 0.481 1.019 1 0.0
O164 O-2 0.175 -0.042 0.5465 1 0.0
Na3 Na+1 0.79 0.357 1.1208 1 0.0
Cs16 Cs+1 0.3049 -0.1178 0.7801 1 0.0
Eu5 Eu+3 0.1718 0.13701 0.57866 1 0.0
O247 O-2 0.451 0.454 0.629 1 0.0
O287 O-2 0.185 0.131 0.855 1 0.0
Cs5 Cs+1 0.2961 0.4499 0.5989 1 0.0
O57 O-2 0.973 0.21 0.848 1 0.0
O82 O-2 0.24 0.415 0.956 1 0.0
O207 O-2 0.654 0.491 0.4891 1 0.0
O84 O-2 0.269 0.419 0.796 1 0.0
W21 W+6 0.2343 0.38899 0.83062 1 0.0
O302 O-2 0.711 0.05 0.99 1 0.0
O1 O-2 0.868 0.325 1.16 1 0.0
Eu2 Eu+3 0.9578 -0.0274 0.86129 1 0.0
O211 O-2 0.691 0.25 0.335 1 0.0
O12 O-2 0.969 0.273 1.13 1 0.0
W34 W+6 0.4359 0.37496 1.0344 1 0.0
O123 O-2 0.464 0.191 0.893 1 0.0
Cs18 Cs+1 0.6696 -0.0173 1.0452 1 0.0
W44 W+6 0.3646 -0.00326 0.56697 1 0.0
O75 O-2 0.458 0.467 0.907 1 0.0
O231 O-2 0.688 0.435 0.358 1 0.0
O122 O-2 0.529 0.325 0.901 1 0.0
O80 O-2 0.02 0.464 0.844 1 0.0
Cs33 Cs+1 0.9639 0.0823 0.6964 0.5 0.0
O18 O-2 1.09 0.264 1.114 1 0.0
O47 O-2 0.748 0.128 0.777 1 0.0
O288 O-2 0.427 -0.111 0.737 1 0.0
Cs34 Cs+1 0.2386 0.5724 0.7165 0.5 0.0
O161 O-2 0.377 -0.066 0.652 1 0.0
W54 W+6 0.0725 0.12066 0.46225 1 0.0
O27 O-2 1.023 0.184 1.1218 1 0.0
W17 W+6 1.0393 0.19331 0.88822 1 0.0
O266 O-2 0.803 0.169 0.973 1 0.0
O176 O-2 -0.072 0.193 0.448 1 0.0
W33 W+6 0.3402 0.27474 1.04787 1 0.0
As6 As+3 0.0896 0.2355 0.5286 1 0.0
O54 O-2 0.748 0.012 0.896 1 0.0
O192 O-2 0.076 0.206 0.477 1 0.0
O153 O-2 0.094 0.037 0.6684 1 0.0
O9 O-2 1.092 0.112 1.039 1 0.0
O59 O-2 0.826 0.07 0.87 1 0.0
O183 O-2 0.08 0.212 0.4059 1 0.0
O128 O-2 0.328 0.187 0.881 1 0.0
O64 O-2 0.858 0.074 0.953 1 0.0
As1 As+3 0.9747 0.1528 1.1527 1 0.0
Eu4 Eu+3 0.6166 0.3852 1.04871 1 0.0
O251 O-2 0.503 0.305 0.665 1 0.0
As2 As+3 0.8705 0.1337 0.8856 1 0.0
O79 O-2 0.079 0.45 0.779 1 0.0
O236 O-2 0.827 0.353 0.728 1 0.0
O179 O-2 0.019 0.366 0.532 1 0.0
As7 As+3 0.5646 0.3445 0.365 1 0.0
W13 W+6 0.7278 0.16699 0.82772 1 0.0
Eu3 Eu+3 0.3152 0.3703 0.9246 1 0.0
Na4 Na+1 -0.105 0.0185 0.578 1 0.0
O295 O-2 0.686 0.29 0.873 1 0.0
O69 O-2 0.228 0.328 0.811 1 0.0
O33 O-2 1.15 0.184 1.1824 1 0.0
O67 O-2 0 0.37 0.795 1 0.0
O40 O-2 0.848 -0.028 0.9361 1 0.0
Cs1 Cs+1 1 0 1 1 0.0
W53 W+6 0.1731 0.21921 0.44909 1 0.0
W65 W+6 0.4813 0.43639 0.67984 1 0.0
W70 W+6 0.4658 0.4152 0.5777 1 0.0
O190 O-2 0.084 0.295 0.52 1 0.0
O14 O-2 0.859 0.251 1.2 1 0.0
O249 O-2 0.747 0.518 0.695 1 0.0
O53 O-2 0.706 0.098 0.832 1 0.0
O253 O-2 0.541 0.473 0.591 1 0.0
O134 O-2 0.237 0.193 0.6951 1 0.0
O305 O-2 0.717 0.273 1.094 1 0.0
O28 O-2 0.926 0.141 1.234 1 0.0
O172 O-2 -0.076 0.081 0.54 1 0.0
O117 O-2 0.584 0.258 0.925 1 0.0
O46 O-2 0.881 0.184 0.786 1 0.0
O181 O-2 -0.112 0.156 0.499 1 0.0
O63 O-2 0.726 0.104 0.9112 1 0.0
Cs36 Cs+1 0.0206 0.4185 1.0077 0.5 0.0
O4 O-2 0.838 0.201 1.258 1 0.0
O129 O-2 0.279 0.287 1.009 1 0.0
Na8 Na+1 0.91 0.495 0.5425 1 0.0
O274 O-2 0.252 0.201 0.566 1 0.0
O37 O-2 0.651 0.177 0.802 1 0.0
O62 O-2 0.889 0.251 0.8884 1 0.0
O13 O-2 0.986 0.298 1.205 1 0.0
O103 O-2 0.253 0.113 0.984 1 0.0
W40 W+6 0.3395 0.0034 0.73706 1 0.0
O227 O-2 0.628 0.35 0.29 1 0.0
O322 O-2 0.507 0.181 0.586 1 0.0
O81 O-2 0.109 0.439 0.951 1 0.0
O92 O-2 0.203 0.486 0.9199 1 0.0
O56 O-2 1.079 0.147 0.918 1 0.0
O230 O-2 0.585 0.456 0.4092 1 0.0
W28 W+6 0.4843 0.16082 0.99343 1 0.0
O319 O-2 0.029 0.172 0.312 1 0.0
O298 O-2 0.093 0.315 1 1 0.0
O284 O-2 0.541 0.111 0.6263 1 0.0
Cs41 Cs+1 0.712 0.3867 0.9432 0.5 0.0
O99 O-2 0.317 0.555 0.826 1 0.0
O120 O-2 0.379 0.345 1.063 1 0.0
O303 O-2 0.343 0.285 0.234 1 0.0
O304 O-2 0.46 0.018 0.861 1 0.0
O94 O-2 0.117 0.592 0.892 1 0.0
O194 O-2 0.231 0.312 0.547 1 0.0
O310 O-2 0.291 0.351 0.664 1 0.0
O11 O-2 0.911 0.206 1.063 1 0.0
O93 O-2 0.263 0.474 0.8591 1 0.0
W6 W+6 0.8018 0.09198 1.13673 1 0.0
W58 W+6 0.6701 0.30395 0.30467 1 0.0
O224 O-2 0.51 0.318 0.3922 1 0.0
O50 O-2 1.025 0.057 0.8703 1 0.0
O250 O-2 0.683 0.305 0.708 1 0.0
O198 O-2 0.23 0.217 0.493 1 0.0
O313 O-2 0.333 0.221 1.153 1 0.0
O241 O-2 0.541 0.416 0.72 1 0.0
O49 O-2 0.835 -0.02 0.8572 1 0.0
O178 O-2 0.095 0.355 0.474 1 0.0
O276 O-2 -0.145 0.113 0.365 1 0.0
W67 W+6 0.5915 0.29003 0.6833 1 0.0
O155 O-2 0.287 0.005 0.5263 1 0.0
O121 O-2 0.509 0.38 1.004 1 0.0
Cs8 Cs+1 0.2357 0.0285 0.8242 1 0.0
O202 O-2 0.467 0.188 0.246 1 0.0
O245 O-2 0.588 0.339 0.734 1 0.0
O125 O-2 0.424 0.29 1.0113 1 0.0
O7 O-2 0.858 0.011 1.0223 1 0.0
O166 O-2 -0.038 0.365 0.451 1 0.0
Cs38 Cs+1 -0.319 0.2058 0.4901 0.5 0.0
O68 O-2 0.121 0.347 0.92 1 0.0
O296 O-2 0.261 0.445 0.679 1 0.0
O314 O-2 -0.002 0.19 0.759 1 0.0
W72 W+6 0.6424 0.49235 0.59704 1 0.0
O118 O-2 0.323 0.115 0.926 1 0.0
O144 O-2 0.386 0.114 0.6535 1 0.0
W50 W+6 0.183 0.34044 0.51255 1 0.0
O16 O-2 0.834 0.112 1.0401 1 0.0
Cs26 Cs+1 0.2351 -0.1121 0.4744 1 0.0
O222 O-2 0.73 0.347 0.356 1 0.0
Na6 Na+1 0.2718 -0.118 0.6523 1 0.0
W22 W+6 0.0567 0.5399 0.87051 1 0.0
O25 O-2 0.953 0.206 1.181 1 0.0
O39 O-2 0.618 0.031 0.861 1 0.0
O110 O-2 0.575 0.297 1.0312 1 0.0
O104 O-2 0.377 0.098 0.858 1 0.0
O10 O-2 0.846 0.224 1.118 1 0.0
O175 O-2 -0.066 0.281 0.4899 1 0.0
O312 O-2 0.573 -0.047 0.957 1 0.0
W36 W+6 0.5177 0.36366 0.94807 1 0.0
O169 O-2 0.093 0.409 0.614 1 0.0
O168 O-2 -0.049 0.196 0.372 1 0.0
O317 O-2 0.762 -0.155 0.934 1 0.0
O261 O-2 0.476 0.284 0.585 1 0.0
O177 O-2 0.01 0.269 0.438 1 0.0
O142 O-2 0.324 0.125 0.704 1 0.0
W46 W+6 0.0111 0.33259 0.47947 1 0.0
O34 O-2 0.82 0.1 0.718 1 0.0
O85 O-2 0.052 0.539 0.816 1 0.0
O238 O-2 0.409 0.433 0.5461 1 0.0
O71 O-2 0.098 0.536 0.747 1 0.0
W59 W+6 0.5102 0.23788 0.28614 1 0.0
As4 As+3 0.4012 0.2654 0.9596 1 0.0
O215 O-2 0.683 0.391 0.485 1 0.0
O180 O-2 -0.106 0.248 0.546 1 0.0
W49 W+6 0.0897 0.35744 0.57911 1 0.0
O299 O-2 0.426 0.166 1.097 1 0.0
O186 O-2 -0.056 0.177 0.58 1 0.0
Cs23 Cs+1 0.3131 0.1583 0.7928 1 0.0
Na12 Na+1 0.3218 0.4244 0.4764 1 0.0
Cs20 Cs+1 0.6117 0.1373 0.71 1 0.0
O223 O-2 0.59 0.289 0.342 1 0.0
O232 O-2 0.637 0.424 0.794 1 0.0
O101 O-2 0.575 0.284 1.11 1 0.0
Cs35 Cs+1 0.3941 0.5189 1.1078 0.5 0.0
O136 O-2 0.36 -0.001 0.786 1 0.0
O199 O-2 0.668 0.175 0.375 1 0.0
O278 O-2 0.562 0.288 0.538 1 0.0
O318 O-2 0.226 -0.183 0.681 1 0.0
W8 W+6 1.1359 0.22742 1.15595 1 0.0
W14 W+6 0.8852 0.23191 0.83768 1 0.0
O154 O-2 0.147 0.053 0.5753 1 0.0
O41 O-2 1.112 0.228 0.887 1 0.0
W71 W+6 0.776 0.46553 0.65654 1 0.0
O316 O-2 0.942 0.572 0.584 1 0.0
As5 As+3 0.2621 0.0015 0.6375 1 0.0
Cs10 Cs+1 0.4893 0.2576 1.1723 1 0.0
O106 O-2 0.45 0.434 1.061 1 0.0
O244 O-2 0.719 0.398 0.752 1 0.0
O45 O-2 0.919 0.105 0.793 1 0.0
W9 W+6 1.0587 0.13426 1.07573 1 0.0
O265 O-2 0.939 0.224 0.981 1 0.0
O109 O-2 0.499 0.22 1.038 1 0.0
O219 O-2 0.385 0.312 0.3981 1 0.0
W20 W+6 0.1524 0.40115 0.91735 1 0.0
W38 W+6 0.2338 0.1303 0.67796 1 0.0
O20 O-2 0.82 0.149 1.176 1 0.0
Cs15 Cs+1 -0.1623 0.2798 0.3962 1 0.0
O184 O-2 0.16 0.385 0.557 1 0.0
O159 O-2 0.287 0.031 0.6008 1 0.0
O203 O-2 0.731 0.3 0.277 1 0.0
O90 O-2 0.195 0.49 0.78 1 0.0
O306 O-2 1.038 0.489 0.559 1 0.0
Cs3 Cs+1 0.5 0.5 0.5 1 0.0
Eu8 Eu+3 0.5113 0.53777 0.63747 1 0.0
O329 O-2 0.449 0.092 0.518 1 0.0
O91 O-2 0.139 0.503 0.853 1 0.0
O275 O-2 -0.229 0.124 0.419 1 0.0
Cs12 Cs+1 0.8818 0.3621 0.5587 1 0.0
O252 O-2 0.408 0.361 0.583 1 0.0
O167 O-2 -0.187 0.219 0.4685 1 0.0
O228 O-2 0.392 0.312 0.327 1 0.0
Cs6 Cs+1 0.0732 0.2869 0.8212 1 0.0
Cs9 Cs+1 0.3993 0.2371 0.6952 1 0.0
O286 O-2 0.625 0.12 1.085 1 0.0
O282 O-2 0.553 -0.1267 0.6613 1 0.0
W29 W+6 0.5133 0.28298 1.06611 1 0.0
O229 O-2 0.454 0.403 0.3986 1 0.0
Na9 Na+1 1.039 0.1148 1.2455 1 0.0
O158 O-2 0.213 0.043 0.6545 1 0.0
W31 W+6 0.3123 0.1576 0.97469 1 0.0
O8 O-2 1.215 0.267 1.167 1 0.0
Cs31 Cs+1 0.5918 0.2688 0.7901 0.5 0.0
O137 O-2 0.508 -0.028 0.674 1 0.0
W25 W+6 0.2956 0.4876 0.97557 1 0.0
O162 O-2 0.149 -0.034 0.689 1 0.0
O2 O-2 0.761 0.19 1.043 1 0.0
O42 O-2 1.083 0.0699 0.953 1 0.0
O65 O-2 0.989 0.127 0.964 1 0.0
W63 W+6 0.6388 0.43934 0.45118 1 0.0
O152 O-2 0.26 0.035 0.735 1 0.0
Cs32 Cs+1 0.8735 0.0007 0.7162 0.5 0.0
W42 W+6 0.1681 0.02984 0.70889 1 0.0
O309 O-2 0.929 0.47 0.604 1 0.0
O149 O-2 0.256 0.094 0.557 1 0.0
O74 O-2 0.324 0.49 0.757 1 0.0
O174 O-2 0.061 0.061 0.439 1 0.0
Na2 Na+1 0.524 0.3728 0.2654 1 0.0
O23 O-2 1.138 0.185 1.1038 1 0.0
W12 W+6 0.9848 0.07901 0.82352 1 0.0
O196 O-2 0.053 0.139 0.5648 1 0.0
O124 O-2 0.405 0.2033 0.962 1 0.0
W57 W+6 0.7041 0.33298 0.45296 1 0.0
O220 O-2 0.557 0.401 0.4607 1 0.0
As8 As+3 0.6141 0.3828 0.6315 1 0.0
O256 O-2 0.639 0.372 0.6798 1 0.0
O3 O-2 0.995 0.286 1.0573 1 0.0
W35 W+6 0.4934 0.2532 0.88454 1 0.0
O235 O-2 0.565 0.241 0.702 1 0.0
O327 O-2 0.719 0.213 0.707 1 0.0
W66 W+6 0.6587 0.51418 0.69913 1 0.0
Na1 Na+1 0.202 0.389 0.3832 1 0.0
O6 O-2 0.723 0.063 1.14 1 0.0
O126 O-2 0.48 0.282 0.952 1 0.0
W51 W+6 -0.0216 0.25064 0.5926 1 0.0
O105 O-2 0.298 0.267 1.086 1 0.0
O323 O-2 -0.125 0.347 0.638 1 0.0
O206 O-2 0.826 0.435 0.393 1 0.0
W45 W+6 0.2061 0.01871 0.54016 1 0.0
O221 O-2 0.726 0.455 0.4368 1 0.0
O165 O-2 0.322 -0.063 0.565 1 0.0
O52 O-2 0.788 0.22 0.819 1 0.0
W15 W+6 0.707 0.05706 0.86789 1 0.0
O66 O-2 1.015 0.223 0.93 1 0.0
O133 O-2 0.469 0.161 0.735 1 0.0
W37 W+6 0.4103 0.10292 0.70725 1 0.0
O5 O-2 1.099 0.299 1.272 1 0.0
O58 O-2 0.84 0.152 0.841 1 0.0
W39 W+6 0.3385 0.11227 0.60205 1 0.0
